data_4344722
loop_
_publ_author_name
'Naktode, Kishor'
'Das, Suman'
'Bhattacharjee, Jayeeta'
'Nayek, Hari Pada'
'Panda, Tarun K.'

_publ_section_title
;
 Imidazolin-2-iminato Ligand-Supported Titanium Complexes as Catalysts for
 the Synthesis of Urea Derivatives.
;
_journal_issue 3
_journal_name_full 'Inorganic chemistry'
_journal_page_first 1142
_journal_page_last 1153
_journal_paper_doi 10.1021/acs.inorgchem.5b02302
_journal_volume 55
_journal_year 2016
_chemical_formula_moiety 'C47 H64 N8 O2 Ti'
_chemical_formula_sum 'C47 H64 N8 O2 Ti'
_chemical_formula_weight 820.93
_chemical_name_systematic
;
 ?
;
_space_group_IT_number 33
_symmetry_cell_setting orthorhombic
_symmetry_space_group_name_Hall 'P 2c -2n'
_symmetry_space_group_name_H-M 'P n a 21'
_atom_sites_solution_hydrogens geom
_atom_sites_solution_primary direct
_atom_sites_solution_secondary difmap
_audit_creation_method SHELXL-97
_cell_angle_alpha 90.00
_cell_angle_beta 90.00
_cell_angle_gamma 90.00
_cell_formula_units_Z 8
_cell_length_a 22.4080(4)
_cell_length_b 12.0454(3)
_cell_length_c 37.5938(7)
_cell_measurement_reflns_used 16726
_cell_measurement_temperature 150(2)
_cell_measurement_theta_max 28.9242
_cell_measurement_theta_min 3.1687
_cell_volume 10147.1(4)
_computing_cell_refinement
'CrysAlisPro, Agilent Technologies,Version 1.171.35.19 (release 27-10-2011CrysAlis171 .NET)(compiled Oct 27'
_computing_data_collection
'CrysAlisPro, Agilent Technologies,Version 1.171.35.19 (release 27-10-2011CrysAlis171 .NET)(compiled Oct 27'
_computing_data_reduction
'CrysAlisPro, Agilent Technologies,Version 1.171.35.19 (release 27-10-2011CrysAlis171 .NET)(compiled Oct 27'
_computing_molecular_graphics 'ORTEP III & Olex 2.1'
_computing_publication_material WinGX
_computing_structure_refinement 'SHELXL-97 (Sheldrick, 2008)'
_computing_structure_solution 'SHELXL-97 (Sheldrick, 2008)'
_diffrn_ambient_temperature 150(2)
_diffrn_measured_fraction_theta_full 0.996
_diffrn_measured_fraction_theta_max 0.889
_diffrn_measurement_device_type 'SuperNova, Dual, Mo at zero, Eos'
_diffrn_radiation_monochromator mirror
_diffrn_radiation_source 'SuperNova (Mo) X-ray Source'
_diffrn_radiation_type MoK\a
_diffrn_radiation_wavelength 0.71073
_diffrn_reflns_av_R_equivalents 0.0317
_diffrn_reflns_av_sigmaI/netI 0.0460
_diffrn_reflns_limit_h_max 28
_diffrn_reflns_limit_h_min -25
_diffrn_reflns_limit_k_max 15
_diffrn_reflns_limit_k_min -15
_diffrn_reflns_limit_l_max 51
_diffrn_reflns_limit_l_min -35
_diffrn_reflns_number 43611
_diffrn_reflns_theta_full 25.00
_diffrn_reflns_theta_max 28.99
_diffrn_reflns_theta_min 3.21
_exptl_absorpt_coefficient_mu 0.210
_exptl_absorpt_correction_T_max 1.00000
_exptl_absorpt_correction_T_min 0.96762
_exptl_absorpt_correction_type multi-scan
_exptl_absorpt_process_details
'CrysAlisPro, Agilent Technologies,Version 1.171.35.19 (release 27-10-2011 CrysAlis171 .NET)(compiled Oct 27'
_exptl_crystal_colour yellow
_exptl_crystal_density_diffrn 1.075
_exptl_crystal_density_method 'not measured'
_exptl_crystal_description chunk
_exptl_crystal_F_000 3520
_exptl_crystal_size_max 0.26
_exptl_crystal_size_mid 0.23
_exptl_crystal_size_min 0.19
_refine_diff_density_max 1.139
_refine_diff_density_min -0.452
_refine_diff_density_rms 0.086
_refine_ls_abs_structure_details 'Flack H D (1983), Acta Cryst. A39, 876-881'
_refine_ls_abs_structure_Flack 0.70(2)
_refine_ls_extinction_method none
_refine_ls_goodness_of_fit_ref 1.072
_refine_ls_hydrogen_treatment mixed
_refine_ls_matrix_type full
_refine_ls_number_parameters 1074
_refine_ls_number_reflns 19450
_refine_ls_number_restraints 1
_refine_ls_restrained_S_all 1.072
_refine_ls_R_factor_all 0.0681
_refine_ls_R_factor_gt 0.0576
_refine_ls_shift/su_max 0.001
_refine_ls_shift/su_mean 0.000
_refine_ls_structure_factor_coef Fsqd
_refine_ls_weighting_details 'calc w=1/[\s^2^(Fo^2^)+(0.1110P)^2^+2.3879P] where P=(Fo^2^+2Fc^2^)/3'
_refine_ls_weighting_scheme calc
_refine_ls_wR_factor_gt 0.1664
_refine_ls_wR_factor_ref 0.1762
_reflns_number_gt 16850
_reflns_number_total 19450
_reflns_threshold_expression >2\s(I)
_cod_data_source_file ic5b02302_si_008.cif
_cod_data_source_block exp_4c
_cod_database_code 4344722

loop_
_symmetry_equiv_pos_as_xyz
'x, y, z'
'-x, -y, z+1/2'
'-x+1/2, y+1/2, z+1/2'
'x+1/2, -y+1/2, z'

loop_
_atom_site_label
_atom_site_type_symbol
_atom_site_fract_x
_atom_site_fract_y
_atom_site_fract_z
_atom_site_U_iso_or_equiv
_atom_site_adp_type
_atom_site_occupancy
_atom_site_symmetry_multiplicity
_atom_site_calc_flag
_atom_site_refinement_flags
Ti1 Ti 0.06627(2) 0.19163(4) 0.058759(15) 0.01722(12) Uani 1 1 d .
Ti2 Ti 0.29936(2) 0.31300(4) 0.365388(15) 0.01748(12) Uani 1 1 d .
O1 O 0.03862(10) 0.11342(19) 0.01259(6) 0.0225(5) Uani 1 1 d .
O2 O 0.02916(10) 0.05083(19) 0.08705(6) 0.0230(5) Uani 1 1 d .
O3 O 0.25930(10) 0.4518(2) 0.33655(6) 0.0232(5) Uani 1 1 d .
O4 O 0.27207(10) 0.39233(19) 0.41106(6) 0.0219(5) Uani 1 1 d .
N1 N 0.00082(11) 0.2827(2) 0.06235(8) 0.0195(5) Uani 1 1 d .
N2 N -0.10095(11) 0.2861(2) 0.08267(7) 0.0184(5) Uani 1 1 d .
N3 N -0.07783(11) 0.3938(2) 0.03828(7) 0.0190(5) Uani 1 1 d .
N4 N 0.09589(13) 0.1622(3) 0.11123(8) 0.0242(6) Uani 1 1 d .
N5 N 0.05919(15) 0.0024(3) 0.14316(8) 0.0307(7) Uani 1 1 d .
N6 N 0.12175(11) 0.0472(2) 0.03610(8) 0.0204(6) Uani 1 1 d .
N7 N 0.06763(12) -0.0543(2) -0.00861(8) 0.0244(6) Uani 1 1 d .
N8 N 0.12702(12) 0.2975(2) 0.04602(9) 0.0233(6) Uani 1 1 d .
N9 N 0.23427(11) 0.2211(2) 0.36268(8) 0.0191(5) Uani 1 1 d .
N10 N 0.13246(12) 0.2126(2) 0.34180(8) 0.0188(5) Uani 1 1 d .
N11 N 0.15657(11) 0.1091(2) 0.38812(7) 0.0178(5) Uani 1 1 d .
N12 N 0.32767(12) 0.3439(2) 0.31260(8) 0.0241(6) Uani 1 1 d .
N13 N 0.28563(14) 0.4971(3) 0.27998(9) 0.0305(7) Uani 1 1 d .
N14 N 0.35475(12) 0.4577(2) 0.38696(8) 0.0216(6) Uani 1 1 d .
N15 N 0.30221(12) 0.5616(2) 0.43188(8) 0.0229(6) Uani 1 1 d .
N16 N 0.36113(12) 0.2086(2) 0.37808(8) 0.0223(6) Uani 1 1 d .
C1 C -0.05368(13) 0.3164(2) 0.06116(9) 0.0170(6) Uani 1 1 d .
C2 C -0.15225(14) 0.3437(3) 0.07330(10) 0.0222(7) Uani 1 1 d .
H2 H -0.1895 0.3370 0.0840 0.027 Uiso 1 1 calc R
C3 C -0.13833(14) 0.4105(3) 0.04611(10) 0.0222(7) Uani 1 1 d .
H3 H -0.1641 0.4591 0.0345 0.027 Uiso 1 1 calc R
C4 C -0.04308(14) 0.4660(3) 0.01572(9) 0.0212(7) Uani 1 1 d .
C5 C -0.02871(15) 0.5712(3) 0.02912(10) 0.0245(7) Uani 1 1 d .
C6 C 0.00532(18) 0.6407(3) 0.00720(12) 0.0350(9) Uani 1 1 d .
H6 H 0.0161 0.7110 0.0152 0.042 Uiso 1 1 calc R
C7 C 0.0232(2) 0.6058(4) -0.02631(13) 0.0410(10) Uani 1 1 d .
H7 H 0.0449 0.6536 -0.0408 0.049 Uiso 1 1 calc R
C8 C 0.00897(17) 0.5005(3) -0.03831(11) 0.0334(8) Uani 1 1 d .
H8 H 0.0220 0.4779 -0.0606 0.040 Uiso 1 1 calc R
C9 C -0.02462(14) 0.4274(3) -0.01752(9) 0.0241(7) Uani 1 1 d .
C10 C -0.03885(16) 0.3098(3) -0.02984(10) 0.0260(7) Uani 1 1 d .
H10 H -0.0329 0.2605 -0.0094 0.031 Uiso 1 1 calc R
C11 C -0.10516(19) 0.2995(4) -0.04105(12) 0.0391(10) Uani 1 1 d .
H11A H -0.1303 0.3215 -0.0216 0.059 Uiso 1 1 calc R
H11B H -0.1137 0.2239 -0.0473 0.059 Uiso 1 1 calc R
H11C H -0.1126 0.3467 -0.0611 0.059 Uiso 1 1 calc R
C12 C 0.0012(2) 0.2688(4) -0.05932(13) 0.0445(10) Uani 1 1 d .
H12A H -0.0070 0.3095 -0.0807 0.067 Uiso 1 1 calc R
H12B H -0.0060 0.1912 -0.0633 0.067 Uiso 1 1 calc R
H12C H 0.0422 0.2796 -0.0527 0.067 Uiso 1 1 calc R
C13 C -0.04499(17) 0.6076(3) 0.06648(10) 0.0280(8) Uani 1 1 d .
H13 H -0.0731 0.5532 0.0761 0.034 Uiso 1 1 calc R
C14 C 0.0102(2) 0.6082(4) 0.09054(13) 0.0438(10) Uani 1 1 d .
H14A H 0.0274 0.5352 0.0911 0.066 Uiso 1 1 calc R
H14B H -0.0011 0.6299 0.1142 0.066 Uiso 1 1 calc R
H14C H 0.0390 0.6598 0.0814 0.066 Uiso 1 1 calc R
C15 C -0.0759(2) 0.7219(4) 0.06699(14) 0.0503(12) Uani 1 1 d .
H15A H -0.0479 0.7782 0.0601 0.075 Uiso 1 1 calc R
H15B H -0.0903 0.7371 0.0905 0.075 Uiso 1 1 calc R
H15C H -0.1088 0.7215 0.0506 0.075 Uiso 1 1 calc R
C16 C -0.09691(14) 0.2076(3) 0.11196(9) 0.0198(6) Uani 1 1 d .
C17 C -0.06893(15) 0.2416(3) 0.14337(9) 0.0244(7) Uani 1 1 d .
C18 C -0.06851(18) 0.1663(4) 0.17165(11) 0.0343(9) Uani 1 1 d .
H18 H -0.0502 0.1857 0.1929 0.041 Uiso 1 1 calc R
C19 C -0.09508(18) 0.0635(4) 0.16826(11) 0.0370(9) Uani 1 1 d .
H19 H -0.0947 0.0148 0.1875 0.044 Uiso 1 1 calc R
C20 C -0.12261(17) 0.0311(3) 0.13634(11) 0.0341(9) Uani 1 1 d .
H20 H -0.1396 -0.0390 0.1344 0.041 Uiso 1 1 calc R
C21 C -0.12445(14) 0.1038(3) 0.10773(10) 0.0235(7) Uani 1 1 d .
C22 C -0.15315(15) 0.0714(3) 0.07213(10) 0.0261(7) Uani 1 1 d .
H22 H -0.1751 0.1364 0.0635 0.031 Uiso 1 1 calc R
C23 C -0.10592(17) 0.0437(3) 0.04442(11) 0.0329(8) Uani 1 1 d .
H23A H -0.0859 -0.0237 0.0510 0.049 Uiso 1 1 calc R
H23B H -0.0775 0.1031 0.0431 0.049 Uiso 1 1 calc R
H23C H -0.1246 0.0341 0.0216 0.049 Uiso 1 1 calc R
C24 C -0.19792(18) -0.0235(3) 0.07564(13) 0.0393(10) Uani 1 1 d .
H24A H -0.1770 -0.0912 0.0807 0.059 Uiso 1 1 calc R
H24B H -0.2196 -0.0313 0.0538 0.059 Uiso 1 1 calc R
H24C H -0.2252 -0.0075 0.0946 0.059 Uiso 1 1 calc R
C25 C -0.04173(17) 0.3572(4) 0.14705(11) 0.0325(8) Uani 1 1 d .
H25 H -0.0274 0.3790 0.1234 0.039 Uiso 1 1 calc R
C26 C -0.0890(2) 0.4424(4) 0.1581(2) 0.0662(17) Uani 1 1 d .
H26A H -0.1240 0.4332 0.1437 0.099 Uiso 1 1 calc R
H26B H -0.0735 0.5160 0.1550 0.099 Uiso 1 1 calc R
H26C H -0.0992 0.4314 0.1827 0.099 Uiso 1 1 calc R
C27 C 0.0119(2) 0.3607(5) 0.17213(14) 0.0501(12) Uani 1 1 d .
H27A H 0.0316 0.4312 0.1700 0.075 Uiso 1 1 calc R
H27B H 0.0393 0.3025 0.1660 0.075 Uiso 1 1 calc R
H27C H -0.0014 0.3506 0.1962 0.075 Uiso 1 1 calc R
C28 C 0.07642(14) 0.0329(3) 0.01342(9) 0.0207(6) Uani 1 1 d .
C29 C 0.01381(17) -0.0581(3) -0.03045(11) 0.0315(8) Uani 1 1 d .
H29A H -0.0185 -0.0233 -0.0179 0.047 Uiso 1 1 calc R
H29B H 0.0037 -0.1340 -0.0354 0.047 Uiso 1 1 calc R
H29C H 0.0208 -0.0195 -0.0524 0.047 Uiso 1 1 calc R
C30 C 0.11615(16) -0.1291(3) -0.01934(11) 0.0284(8) Uani 1 1 d .
H30A H 0.1536 -0.0998 -0.0112 0.043 Uiso 1 1 calc R
H30B H 0.1168 -0.1352 -0.0448 0.043 Uiso 1 1 calc R
H30C H 0.1097 -0.2011 -0.0091 0.043 Uiso 1 1 calc R
C31 C 0.06194(14) 0.0699(3) 0.11453(9) 0.0224(7) Uani 1 1 d .
C32 C 0.02727(19) -0.1020(3) 0.14048(12) 0.0382(9) Uani 1 1 d .
H32A H 0.0135 -0.1121 0.1165 0.057 Uiso 1 1 calc R
H32B H -0.0063 -0.1011 0.1563 0.057 Uiso 1 1 calc R
H32C H 0.0535 -0.1619 0.1468 0.057 Uiso 1 1 calc R
C33 C 0.07751(19) 0.0357(4) 0.17896(10) 0.0365(9) Uani 1 1 d .
H33A H 0.1138 -0.0018 0.1852 0.055 Uiso 1 1 calc R
H33B H 0.0468 0.0163 0.1956 0.055 Uiso 1 1 calc R
H33C H 0.0839 0.1145 0.1795 0.055 Uiso 1 1 calc R
C34 C 0.11807(17) 0.4141(3) 0.03706(14) 0.0395(10) Uani 1 1 d .
H34A H 0.1342 0.4598 0.0556 0.059 Uiso 1 1 calc R
H34B H 0.0762 0.4287 0.0346 0.059 Uiso 1 1 calc R
H34C H 0.1379 0.4305 0.0151 0.059 Uiso 1 1 calc R
C35 C 0.19082(15) 0.2739(3) 0.04765(11) 0.0300(8) Uani 1 1 d .
H35A H 0.2075 0.2779 0.0242 0.045 Uiso 1 1 calc R
H35B H 0.1969 0.2009 0.0572 0.045 Uiso 1 1 calc R
H35C H 0.2100 0.3276 0.0627 0.045 Uiso 1 1 calc R
C36 C 0.15332(14) -0.0408(3) 0.05150(9) 0.0231(7) Uani 1 1 d .
C37 C 0.12598(16) -0.1379(3) 0.06388(12) 0.0335(9) Uani 1 1 d .
H37 H 0.0851 -0.1472 0.0610 0.040 Uiso 1 1 calc R
C38 C 0.1591(2) -0.2204(4) 0.08040(15) 0.0470(12) Uani 1 1 d .
H38 H 0.1402 -0.2850 0.0879 0.056 Uiso 1 1 calc R
C39 C 0.22009(19) -0.2086(4) 0.08597(13) 0.0398(10) Uani 1 1 d .
H39 H 0.2419 -0.2642 0.0972 0.048 Uiso 1 1 calc R
C40 C 0.24757(17) -0.1119(3) 0.07442(12) 0.0365(9) Uani 1 1 d .
H40 H 0.2882 -0.1021 0.0782 0.044 Uiso 1 1 calc R
C41 C 0.21508(15) -0.0295(3) 0.05720(10) 0.0260(7) Uani 1 1 d .
H41 H 0.2345 0.0342 0.0493 0.031 Uiso 1 1 calc R
C42 C 0.14976(16) 0.1849(3) 0.12924(10) 0.0266(8) Uani 1 1 d .
C43 C 0.19089(17) 0.1020(4) 0.13807(10) 0.0338(9) Uani 1 1 d .
H43 H 0.1818 0.0278 0.1339 0.041 Uiso 1 1 calc R
C44 C 0.24528(17) 0.1308(5) 0.15313(11) 0.0425(11) Uani 1 1 d .
H44 H 0.2723 0.0752 0.1591 0.051 Uiso 1 1 calc R
C45 C 0.26005(18) 0.2401(5) 0.15937(12) 0.0524(14) Uani 1 1 d .
H45 H 0.2966 0.2582 0.1695 0.063 Uiso 1 1 calc R
C46 C 0.2195(2) 0.3234(4) 0.15034(12) 0.0435(11) Uani 1 1 d .
H46 H 0.2290 0.3973 0.1546 0.052 Uiso 1 1 calc R
C47 C 0.18037(13) 0.1851(2) 0.36419(9) 0.0156(6) Uani 1 1 d .
C48 C 0.09649(14) 0.0902(3) 0.38062(9) 0.0220(7) Uani 1 1 d .
H48 H 0.0712 0.0421 0.3928 0.026 Uiso 1 1 calc R
C49 C 0.08157(14) 0.1539(3) 0.35254(10) 0.0225(7) Uani 1 1 d .
H49 H 0.0440 0.1583 0.3421 0.027 Uiso 1 1 calc R
C50 C 0.13503(14) 0.2834(3) 0.31168(9) 0.0228(7) Uani 1 1 d .
C51 C 0.10700(15) 0.3872(3) 0.31371(11) 0.0299(8) Uani 1 1 d .
C52 C 0.10593(18) 0.4504(4) 0.28250(13) 0.0428(11) Uani 1 1 d .
H52 H 0.0867 0.5188 0.2824 0.051 Uiso 1 1 calc R
C53 C 0.1329(2) 0.4127(5) 0.25189(13) 0.0503(13) Uani 1 1 d .
H53 H 0.1318 0.4565 0.2315 0.060 Uiso 1 1 calc R
C54 C 0.16163(18) 0.3111(4) 0.25083(12) 0.0419(11) Uani 1 1 d .
H54 H 0.1794 0.2872 0.2298 0.050 Uiso 1 1 calc R
C55 C 0.16407(15) 0.2445(4) 0.28096(10) 0.0299(8) Uani 1 1 d .
C56 C 0.19265(17) 0.1300(4) 0.28006(10) 0.0336(9) Uani 1 1 d .
H56 H 0.2071 0.1146 0.3042 0.040 Uiso 1 1 calc R
C57 C 0.1464(2) 0.0412(4) 0.27130(16) 0.0557(14) Uani 1 1 d .
H57A H 0.1174 0.0375 0.2901 0.083 Uiso 1 1 calc R
H57B H 0.1658 -0.0294 0.2689 0.083 Uiso 1 1 calc R
H57C H 0.1268 0.0597 0.2494 0.083 Uiso 1 1 calc R
C58 C 0.2469(3) 0.1244(6) 0.25530(17) 0.0669(17) Uani 1 1 d .
H58A H 0.2639 0.0513 0.2562 0.100 Uiso 1 1 calc R
H58B H 0.2762 0.1778 0.2628 0.100 Uiso 1 1 calc R
H58C H 0.2347 0.1406 0.2314 0.100 Uiso 1 1 calc R
C59 C 0.12608(18) 0.4596(4) 0.37571(13) 0.0419(11) Uani 1 1 d .
H59A H 0.1518 0.3974 0.3802 0.063 Uiso 1 1 calc R
H59B H 0.1068 0.4813 0.3974 0.063 Uiso 1 1 calc R
H59C H 0.1492 0.5205 0.3667 0.063 Uiso 1 1 calc R
C60 C 0.07857(16) 0.4267(3) 0.34811(12) 0.0309(8) Uani 1 1 d .
H60 H 0.0566 0.3635 0.3580 0.037 Uiso 1 1 calc R
C61 C 0.0342(2) 0.5207(4) 0.34366(16) 0.0506(12) Uani 1 1 d .
H61A H 0.0548 0.5863 0.3359 0.076 Uiso 1 1 calc R
H61B H 0.0149 0.5350 0.3660 0.076 Uiso 1 1 calc R
H61C H 0.0048 0.5003 0.3263 0.076 Uiso 1 1 calc R
C62 C 0.19245(14) 0.0397(3) 0.41065(9) 0.0213(7) Uani 1 1 d .
C63 C 0.21122(15) 0.0806(3) 0.44337(9) 0.0248(7) Uani 1 1 d .
C64 C 0.24613(18) 0.0078(4) 0.46408(11) 0.0377(9) Uani 1 1 d .
H64 H 0.2595 0.0314 0.4862 0.045 Uiso 1 1 calc R
C65 C 0.2610(2) -0.0966(4) 0.45264(13) 0.0423(10) Uani 1 1 d .
H65 H 0.2838 -0.1426 0.4671 0.051 Uiso 1 1 calc R
C66 C 0.24201(19) -0.1339(3) 0.41958(12) 0.0380(9) Uani 1 1 d .
H66 H 0.2524 -0.2047 0.4119 0.046 Uiso 1 1 calc R
C67 C 0.20753(15) -0.0660(3) 0.39787(10) 0.0256(7) Uani 1 1 d .
C68 C 0.19071(17) -0.1053(3) 0.36029(11) 0.0302(8) Uani 1 1 d .
H68 H 0.1635 -0.0505 0.3499 0.036 Uiso 1 1 calc R
C69 C 0.1593(2) -0.2180(4) 0.36022(14) 0.0486(11) Uani 1 1 d .
H69A H 0.1469 -0.2359 0.3365 0.073 Uiso 1 1 calc R
H69B H 0.1250 -0.2150 0.3755 0.073 Uiso 1 1 calc R
H69C H 0.1863 -0.2740 0.3687 0.073 Uiso 1 1 calc R
C70 C 0.2466(2) -0.1108(4) 0.33692(13) 0.0436(10) Uani 1 1 d .
H70A H 0.2720 -0.1699 0.3451 0.065 Uiso 1 1 calc R
H70B H 0.2678 -0.0417 0.3384 0.065 Uiso 1 1 calc R
H70C H 0.2352 -0.1245 0.3127 0.065 Uiso 1 1 calc R
C71 C 0.2369(2) 0.2408(4) 0.48429(13) 0.0456(11) Uani 1 1 d .
H71A H 0.2328 0.1955 0.5052 0.068 Uiso 1 1 calc R
H71B H 0.2264 0.3160 0.4899 0.068 Uiso 1 1 calc R
H71C H 0.2775 0.2382 0.4761 0.068 Uiso 1 1 calc R
C72 C 0.19537(17) 0.1969(3) 0.45500(10) 0.0271(7) Uani 1 1 d .
H72 H 0.2003 0.2454 0.4343 0.032 Uiso 1 1 calc R
C73 C 0.13075(19) 0.2059(4) 0.46672(13) 0.0417(10) Uani 1 1 d .
H73A H 0.1053 0.1774 0.4483 0.063 Uiso 1 1 calc R
H73B H 0.1211 0.2823 0.4712 0.063 Uiso 1 1 calc R
H73C H 0.1250 0.1636 0.4881 0.063 Uiso 1 1 calc R
C74 C 0.29110(15) 0.4329(3) 0.30934(10) 0.0236(7) Uani 1 1 d .
C75 C 0.25081(19) 0.5982(4) 0.28184(13) 0.0409(10) Uani 1 1 d .
H75A H 0.2166 0.5917 0.2666 0.061 Uiso 1 1 calc R
H75B H 0.2748 0.6598 0.2742 0.061 Uiso 1 1 calc R
H75C H 0.2380 0.6101 0.3059 0.061 Uiso 1 1 calc R
C76 C 0.30337(19) 0.4634(4) 0.24463(11) 0.0396(10) Uani 1 1 d .
H76A H 0.3172 0.3880 0.2452 0.059 Uiso 1 1 calc R
H76B H 0.3349 0.5108 0.2363 0.059 Uiso 1 1 calc R
H76C H 0.2698 0.4690 0.2288 0.059 Uiso 1 1 calc R
C77 C 0.31017(14) 0.4730(3) 0.40982(9) 0.0188(6) Uani 1 1 d .
C78 C 0.24907(16) 0.5662(3) 0.45433(11) 0.0300(8) Uani 1 1 d .
H78A H 0.2171 0.5269 0.4430 0.045 Uiso 1 1 calc R
H78B H 0.2377 0.6422 0.4579 0.045 Uiso 1 1 calc R
H78C H 0.2576 0.5326 0.4769 0.045 Uiso 1 1 calc R
C79 C 0.35085(15) 0.6352(3) 0.44208(11) 0.0262(7) Uani 1 1 d .
H79A H 0.3883 0.5987 0.4380 0.039 Uiso 1 1 calc R
H79B H 0.3473 0.6534 0.4669 0.039 Uiso 1 1 calc R
H79C H 0.3490 0.7019 0.4282 0.039 Uiso 1 1 calc R
C80 C 0.35280(18) 0.0935(3) 0.38842(15) 0.0428(11) Uani 1 1 d .
H80A H 0.3732 0.0461 0.3719 0.064 Uiso 1 1 calc R
H80B H 0.3110 0.0761 0.3884 0.064 Uiso 1 1 calc R
H80C H 0.3687 0.0822 0.4119 0.064 Uiso 1 1 calc R
C81 C 0.42454(14) 0.2343(3) 0.37635(11) 0.0281(8) Uani 1 1 d .
H81A H 0.4407 0.2367 0.4000 0.042 Uiso 1 1 calc R
H81B H 0.4300 0.3050 0.3651 0.042 Uiso 1 1 calc R
H81C H 0.4447 0.1780 0.3628 0.042 Uiso 1 1 calc R
C82 C 0.45814(19) 0.2021(4) 0.27383(11) 0.0389(10) Uani 1 1 d .
H82 H 0.4705 0.1296 0.2696 0.047 Uiso 1 1 calc R
C83 C 0.49587(18) 0.2882(4) 0.26531(12) 0.0403(10) Uani 1 1 d .
H83 H 0.5335 0.2743 0.2559 0.048 Uiso 1 1 calc R
C84 C 0.47652(17) 0.3966(4) 0.27101(11) 0.0396(10) Uani 1 1 d .
H84 H 0.5010 0.4558 0.2647 0.047 Uiso 1 1 calc R
C85 C 0.42031(16) 0.4173(3) 0.28618(10) 0.0302(8) Uani 1 1 d .
H85 H 0.4079 0.4899 0.2902 0.036 Uiso 1 1 calc R
C86 C 0.38696(15) 0.5453(3) 0.37117(10) 0.0237(7) Uani 1 1 d .
C87 C 0.44902(15) 0.5349(3) 0.36733(11) 0.0271(7) Uani 1 1 d .
H87 H 0.4685 0.4730 0.3765 0.033 Uiso 1 1 calc R
C88 C 0.48154(17) 0.6171(3) 0.34988(12) 0.0349(9) Uani 1 1 d .
H88 H 0.5227 0.6100 0.3480 0.042 Uiso 1 1 calc R
C89 C 0.45381(19) 0.7084(4) 0.33546(14) 0.0431(11) Uani 1 1 d .
H89 H 0.4757 0.7621 0.3234 0.052 Uiso 1 1 calc R
C90 C 0.3924(2) 0.7187(3) 0.33934(14) 0.0444(11) Uani 1 1 d .
H90 H 0.3732 0.7808 0.3301 0.053 Uiso 1 1 calc R
C91 C 0.35938(17) 0.6384(3) 0.35659(12) 0.0331(9) Uani 1 1 d .
H91 H 0.3182 0.6465 0.3585 0.040 Uiso 1 1 calc R
C100 C 0.16474(18) 0.2958(3) 0.13487(11) 0.0349(9) Uani 1 1 d .
H100 H 0.1382 0.3516 0.1283 0.042 Uiso 1 1 calc R
C102 C 0.38284(16) 0.3282(3) 0.29531(10) 0.0263(7) Uani 1 1 d .
C103 C 0.40218(18) 0.2199(3) 0.28858(11) 0.0318(8) Uani 1 1 d .
H103 H 0.3776 0.1599 0.2940 0.038 Uiso 1 1 calc R

loop_
_atom_site_aniso_label
_atom_site_aniso_U_11
_atom_site_aniso_U_22
_atom_site_aniso_U_33
_atom_site_aniso_U_23
_atom_site_aniso_U_13
_atom_site_aniso_U_12
Ti1 0.0144(2) 0.0190(3) 0.0182(3) 0.0021(2) 0.0000(2) 0.00206(19)
Ti2 0.0149(3) 0.0192(3) 0.0183(3) 0.0030(2) 0.0013(2) -0.00102(19)
O1 0.0191(11) 0.0271(12) 0.0213(12) 0.0010(10) -0.0017(9) 0.0049(9)
O2 0.0223(12) 0.0249(11) 0.0217(12) 0.0021(10) 0.0002(9) -0.0001(9)
O3 0.0213(12) 0.0248(12) 0.0235(13) 0.0060(10) 0.0032(9) 0.0019(9)
O4 0.0201(11) 0.0232(11) 0.0225(12) 0.0030(10) 0.0033(9) -0.0011(9)
N1 0.0161(12) 0.0200(13) 0.0224(15) 0.0020(12) 0.0010(11) 0.0014(9)
N2 0.0168(13) 0.0194(12) 0.0190(14) 0.0024(11) 0.0010(10) 0.0010(10)
N3 0.0164(13) 0.0211(13) 0.0196(14) 0.0033(11) 0.0011(10) 0.0007(10)
N4 0.0241(14) 0.0299(14) 0.0186(14) 0.0041(12) -0.0043(11) 0.0014(11)
N5 0.0398(18) 0.0324(17) 0.0201(15) 0.0073(14) -0.0016(12) -0.0014(13)
N6 0.0175(13) 0.0192(13) 0.0243(15) 0.0040(12) 0.0005(10) 0.0018(10)
N7 0.0189(14) 0.0279(15) 0.0264(16) -0.0035(13) 0.0008(11) 0.0011(11)
N8 0.0181(13) 0.0216(13) 0.0301(16) 0.0045(12) 0.0000(11) 0.0000(10)
N9 0.0218(13) 0.0191(12) 0.0164(13) 0.0013(12) -0.0006(11) -0.0011(9)
N10 0.0179(13) 0.0198(12) 0.0187(14) -0.0004(11) 0.0002(10) -0.0002(10)
N11 0.0183(13) 0.0149(12) 0.0201(14) 0.0038(11) -0.0019(10) -0.0039(10)
N12 0.0197(14) 0.0273(14) 0.0252(16) 0.0051(13) 0.0046(11) 0.0034(11)
N13 0.0305(16) 0.0337(16) 0.0271(17) 0.0116(14) 0.0047(12) 0.0049(13)
N14 0.0165(13) 0.0226(13) 0.0257(15) 0.0019(12) 0.0024(11) -0.0013(10)
N15 0.0201(14) 0.0214(14) 0.0272(16) -0.0024(13) 0.0023(11) -0.0011(10)
N16 0.0169(13) 0.0260(14) 0.0242(15) 0.0051(12) -0.0011(11) -0.0010(11)
C1 0.0174(14) 0.0144(13) 0.0192(15) -0.0013(13) -0.0007(13) 0.0010(10)
C2 0.0150(15) 0.0242(15) 0.0273(18) -0.0026(14) 0.0023(12) 0.0011(12)
C3 0.0164(15) 0.0238(16) 0.0264(17) 0.0006(14) -0.0030(12) 0.0053(12)
C4 0.0170(15) 0.0208(15) 0.0259(17) 0.0082(14) 0.0012(12) 0.0041(12)
C5 0.0272(17) 0.0186(15) 0.0276(18) 0.0051(14) 0.0018(13) 0.0023(13)
C6 0.046(2) 0.0220(17) 0.037(2) 0.0053(17) 0.0055(17) -0.0044(15)
C7 0.048(2) 0.036(2) 0.039(2) 0.0117(19) 0.0135(18) -0.0062(18)
C8 0.041(2) 0.0328(19) 0.027(2) 0.0053(17) 0.0062(16) -0.0007(16)
C9 0.0222(16) 0.0264(16) 0.0237(17) 0.0076(15) 0.0008(13) 0.0066(13)
C10 0.0277(18) 0.0277(17) 0.0226(18) 0.0000(14) -0.0007(14) 0.0064(13)
C11 0.040(2) 0.048(2) 0.029(2) -0.0072(19) -0.0084(17) 0.0018(18)
C12 0.057(3) 0.037(2) 0.039(3) -0.006(2) 0.0127(19) 0.009(2)
C13 0.0362(19) 0.0234(16) 0.0246(19) -0.0068(15) 0.0016(14) -0.0050(14)
C14 0.043(2) 0.049(3) 0.040(3) 0.003(2) -0.0037(19) -0.0072(19)
C15 0.072(3) 0.037(2) 0.042(3) 0.001(2) 0.007(2) 0.018(2)
C16 0.0167(15) 0.0222(15) 0.0207(17) 0.0030(13) 0.0031(12) 0.0029(12)
C17 0.0227(17) 0.0302(18) 0.0204(17) -0.0018(15) 0.0029(12) 0.0024(14)
C18 0.035(2) 0.045(2) 0.0230(19) 0.0030(17) 0.0032(15) 0.0072(16)
C19 0.035(2) 0.045(2) 0.031(2) 0.0167(18) 0.0055(16) 0.0047(17)
C20 0.0316(19) 0.0316(19) 0.039(2) 0.0117(18) 0.0097(16) -0.0030(15)
C21 0.0183(15) 0.0236(16) 0.0285(18) 0.0039(14) 0.0059(13) 0.0016(12)
C22 0.0221(16) 0.0223(16) 0.034(2) -0.0003(15) 0.0010(14) -0.0027(12)
C23 0.038(2) 0.0273(18) 0.033(2) -0.0087(17) 0.0026(16) -0.0026(15)
C24 0.033(2) 0.033(2) 0.052(3) -0.006(2) 0.0050(18) -0.0097(16)
C25 0.0289(19) 0.044(2) 0.0248(19) -0.0050(17) -0.0042(14) -0.0043(16)
C26 0.039(3) 0.051(3) 0.108(5) -0.030(3) 0.004(3) -0.002(2)
C27 0.039(2) 0.065(3) 0.046(3) -0.009(2) -0.010(2) -0.012(2)
C28 0.0181(15) 0.0230(15) 0.0210(17) -0.0002(14) 0.0040(12) 0.0007(12)
C29 0.031(2) 0.0296(19) 0.034(2) 0.0003(17) -0.0067(16) -0.0058(14)
C30 0.0263(18) 0.0256(17) 0.033(2) -0.0073(16) 0.0067(14) -0.0010(14)
C31 0.0201(16) 0.0274(17) 0.0196(17) 0.0045(14) 0.0022(12) 0.0015(12)
C32 0.045(2) 0.033(2) 0.037(2) 0.0136(18) 0.0055(18) -0.0035(17)
C33 0.044(2) 0.044(2) 0.0211(19) 0.0087(18) 0.0034(16) 0.0032(17)
C34 0.0243(18) 0.0269(18) 0.067(3) 0.011(2) -0.0003(18) 0.0013(15)
C35 0.0232(17) 0.0327(19) 0.034(2) 0.0081(17) 0.0022(14) 0.0012(14)
C36 0.0184(15) 0.0246(16) 0.0264(19) -0.0005(14) 0.0028(12) 0.0028(12)
C37 0.0221(17) 0.0293(17) 0.049(3) 0.0117(18) 0.0037(16) 0.0022(13)
C38 0.038(2) 0.035(2) 0.069(3) 0.021(2) 0.002(2) 0.0023(17)
C39 0.038(2) 0.035(2) 0.046(3) 0.0163(19) 0.0035(18) 0.0162(17)
C40 0.0213(18) 0.041(2) 0.047(2) -0.001(2) -0.0043(16) 0.0093(15)
C41 0.0211(15) 0.0286(16) 0.0284(18) 0.0004(16) 0.0005(14) 0.0036(13)
C42 0.0213(17) 0.042(2) 0.0164(17) 0.0033(15) 0.0029(13) -0.0030(14)
C43 0.0294(18) 0.050(2) 0.0220(19) 0.0018(17) -0.0002(14) 0.0040(16)
C44 0.0231(19) 0.078(3) 0.026(2) 0.006(2) -0.0002(15) 0.009(2)
C45 0.024(2) 0.108(4) 0.025(2) 0.001(3) -0.0006(15) -0.014(2)
C46 0.043(2) 0.060(3) 0.028(2) -0.006(2) 0.0031(18) -0.026(2)
C47 0.0203(14) 0.0139(12) 0.0125(14) -0.0008(12) 0.0005(12) 0.0025(10)
C48 0.0190(16) 0.0216(15) 0.0254(17) 0.0034(14) 0.0016(12) -0.0039(12)
C49 0.0149(15) 0.0263(16) 0.0264(17) -0.0019(15) 0.0001(12) -0.0021(12)
C50 0.0197(16) 0.0281(17) 0.0207(17) 0.0066(14) -0.0065(13) -0.0032(12)
C51 0.0185(16) 0.0323(18) 0.039(2) 0.0114(17) -0.0052(14) -0.0013(13)
C52 0.036(2) 0.035(2) 0.058(3) 0.023(2) -0.0102(19) 0.0030(16)
C53 0.039(2) 0.073(3) 0.039(3) 0.034(2) -0.0052(18) -0.002(2)
C54 0.030(2) 0.070(3) 0.026(2) 0.017(2) -0.0016(16) -0.0018(19)
C55 0.0212(17) 0.047(2) 0.0214(18) 0.0050(17) -0.0034(13) -0.0033(16)
C56 0.034(2) 0.049(2) 0.0188(18) -0.0082(17) -0.0006(15) 0.0039(17)
C57 0.052(3) 0.048(3) 0.067(4) -0.014(3) -0.018(3) 0.005(2)
C58 0.059(3) 0.078(4) 0.064(4) 0.011(3) 0.029(3) 0.021(3)
C59 0.032(2) 0.036(2) 0.057(3) -0.013(2) -0.0048(18) 0.0063(16)
C60 0.0231(18) 0.0214(16) 0.048(2) 0.0000(17) -0.0019(15) 0.0017(13)
C61 0.038(2) 0.032(2) 0.081(4) 0.001(2) -0.003(2) 0.0161(18)
C62 0.0199(15) 0.0225(15) 0.0216(16) 0.0070(14) -0.0006(12) -0.0044(12)
C63 0.0255(17) 0.0285(17) 0.0203(17) 0.0033(15) -0.0022(13) -0.0083(13)
C64 0.045(2) 0.044(2) 0.024(2) 0.0087(18) -0.0098(16) -0.0018(18)
C65 0.058(3) 0.032(2) 0.037(2) 0.0121(19) -0.017(2) 0.0099(19)
C66 0.045(2) 0.0268(19) 0.042(2) 0.0113(18) -0.0071(18) 0.0073(16)
C67 0.0264(17) 0.0225(16) 0.0280(18) 0.0043(15) -0.0009(14) -0.0009(13)
C68 0.0351(19) 0.0256(17) 0.030(2) 0.0037(16) -0.0045(15) 0.0013(14)
C69 0.058(3) 0.039(2) 0.049(3) -0.009(2) -0.002(2) -0.0145(19)
C70 0.048(3) 0.047(2) 0.036(2) 0.002(2) 0.0088(18) 0.010(2)
C71 0.060(3) 0.036(2) 0.041(3) -0.004(2) -0.015(2) -0.017(2)
C72 0.0338(19) 0.0260(17) 0.0214(18) 0.0023(15) 0.0006(14) -0.0074(14)
C73 0.041(2) 0.042(2) 0.041(3) -0.006(2) 0.0135(19) -0.0066(18)
C74 0.0225(16) 0.0245(16) 0.0239(18) 0.0039(15) 0.0029(13) -0.0019(13)
C75 0.048(2) 0.040(2) 0.034(2) 0.0183(19) 0.0049(18) 0.0084(18)
C76 0.042(2) 0.055(3) 0.0223(19) 0.0118(19) 0.0027(16) 0.0064(19)
C77 0.0174(14) 0.0194(15) 0.0196(16) 0.0010(13) -0.0024(12) 0.0032(12)
C78 0.0245(18) 0.0263(18) 0.039(2) -0.0049(17) 0.0102(15) 0.0024(14)
C79 0.0242(17) 0.0221(16) 0.032(2) -0.0043(15) -0.0048(14) 0.0002(13)
C80 0.027(2) 0.0283(18) 0.073(3) 0.015(2) -0.0101(19) 0.0008(15)
C81 0.0184(16) 0.0292(18) 0.037(2) -0.0033(16) -0.0021(13) 0.0016(13)
C82 0.039(2) 0.049(2) 0.029(2) -0.0100(19) 0.0008(17) 0.0189(18)
C83 0.0219(19) 0.073(3) 0.026(2) -0.002(2) 0.0008(14) 0.0080(18)
C84 0.0274(19) 0.066(3) 0.025(2) 0.002(2) 0.0032(15) -0.0071(19)
C85 0.0233(17) 0.042(2) 0.0253(19) -0.0012(17) 0.0024(13) 0.0007(15)
C86 0.0219(16) 0.0234(15) 0.0257(18) -0.0029(14) 0.0024(13) -0.0059(12)
C87 0.0185(15) 0.0322(18) 0.0306(19) -0.0033(17) 0.0004(14) -0.0045(13)
C88 0.0223(18) 0.041(2) 0.042(2) 0.0001(19) 0.0057(15) -0.0102(15)
C89 0.034(2) 0.036(2) 0.059(3) 0.004(2) 0.011(2) -0.0143(17)
C90 0.038(2) 0.0280(19) 0.067(3) 0.016(2) 0.006(2) 0.0003(16)
C91 0.0258(18) 0.0271(17) 0.046(3) 0.0045(17) 0.0084(16) -0.0009(14)
C100 0.034(2) 0.041(2) 0.029(2) 0.0004(18) 0.0008(16) -0.0031(16)
C102 0.0246(17) 0.0371(19) 0.0174(17) 0.0010(15) 0.0029(13) 0.0034(14)
C103 0.031(2) 0.035(2) 0.029(2) 0.0005(17) 0.0005(15) 0.0074(15)

loop_
_atom_type_symbol
_atom_type_description
_atom_type_scat_dispersion_real
_atom_type_scat_dispersion_imag
_atom_type_scat_source
Ti Ti 0.2776 0.4457 'International Tables Vol C Tables 4.2.6.8 and 6.1.1.4'
O O 0.0106 0.0060 'International Tables Vol C Tables 4.2.6.8 and 6.1.1.4'
N N 0.0061 0.0033 'International Tables Vol C Tables 4.2.6.8 and 6.1.1.4'
C C 0.0033 0.0016 'International Tables Vol C Tables 4.2.6.8 and 6.1.1.4'
H H 0.0000 0.0000 'International Tables Vol C Tables 4.2.6.8 and 6.1.1.4'

loop_
_geom_angle_atom_site_label_1
_geom_angle_atom_site_label_2
_geom_angle_atom_site_label_3
_geom_angle
N1 Ti1 N8 100.79(12)
N1 Ti1 O1 95.41(11)
N8 Ti1 O1 107.73(12)
N1 Ti1 N4 106.43(13)
N8 Ti1 N4 96.97(13)
O1 Ti1 N4 143.24(11)
N1 Ti1 O2 97.17(10)
N8 Ti1 O2 155.68(11)
O1 Ti1 O2 86.59(9)
N4 Ti1 O2 62.02(10)
N1 Ti1 N6 155.50(12)
N8 Ti1 N6 91.53(11)
O1 Ti1 N6 60.48(9)
N4 Ti1 N6 92.81(11)
O2 Ti1 N6 78.32(9)
N1 Ti1 C31 104.57(12)
N8 Ti1 C31 127.56(12)
O1 Ti1 C31 114.51(11)
N4 Ti1 C31 31.85(11)
O2 Ti1 C31 30.19(10)
N6 Ti1 C31 83.74(11)
N1 Ti1 C28 124.29(12)
N8 Ti1 C28 105.37(12)
O1 Ti1 C28 29.80(10)
N4 Ti1 C28 117.82(12)
O2 Ti1 C28 77.14(10)
N6 Ti1 C28 31.23(10)
C31 Ti1 C28 96.92(12)
N9 Ti2 N16 100.99(12)
N9 Ti2 O4 95.18(11)
N16 Ti2 O4 108.02(12)
N9 Ti2 N12 107.00(13)
N16 Ti2 N12 97.55(12)
O4 Ti2 N12 142.17(11)
N9 Ti2 O3 96.17(10)
N16 Ti2 O3 156.30(11)
O4 Ti2 O3 86.38(9)
N12 Ti2 O3 61.54(10)
N9 Ti2 N14 155.63(12)
N16 Ti2 N14 91.13(11)
O4 Ti2 N14 60.78(10)
N12 Ti2 N14 92.06(11)
O3 Ti2 N14 79.40(10)
N9 Ti2 C74 103.72(12)
N16 Ti2 C74 128.50(12)
O4 Ti2 C74 113.78(11)
N12 Ti2 C74 31.91(11)
O3 Ti2 C74 29.64(10)
N14 Ti2 C74 84.34(11)
N9 Ti2 C77 124.43(11)
N16 Ti2 C77 105.14(11)
O4 Ti2 C77 30.09(10)
N12 Ti2 C77 116.80(11)
O3 Ti2 C77 77.70(10)
N14 Ti2 C77 31.20(10)
C74 Ti2 C77 96.85(11)
C28 O1 Ti1 97.2(2)
C31 O2 Ti1 92.0(2)
C74 O3 Ti2 91.8(2)
C77 O4 Ti2 97.0(2)
C1 N1 Ti1 160.6(2)
C1 N2 C2 110.8(3)
C1 N2 C16 124.6(3)
C2 N2 C16 124.7(3)
C1 N3 C3 110.2(3)
C1 N3 C4 124.2(2)
C3 N3 C4 124.0(3)
C31 N4 C42 126.6(3)
C31 N4 Ti1 92.7(2)
C42 N4 Ti1 133.2(2)
C31 N5 C32 119.3(3)
C31 N5 C33 123.7(3)
C32 N5 C33 116.1(3)
C28 N6 C36 123.4(3)
C28 N6 Ti1 85.59(19)
C36 N6 Ti1 133.8(2)
C28 N7 C29 119.3(3)
C28 N7 C30 122.5(3)
C29 N7 C30 116.0(3)
C34 N8 C35 109.4(3)
C34 N8 Ti1 126.7(2)
C35 N8 Ti1 123.6(2)
C47 N9 Ti2 161.6(2)
C49 N10 C47 109.3(3)
C49 N10 C50 124.5(3)
C47 N10 C50 126.1(3)
C47 N11 C48 110.3(3)
C47 N11 C62 123.4(2)
C48 N11 C62 124.4(3)
C74 N12 C102 126.5(3)
C74 N12 Ti2 92.4(2)
C102 N12 Ti2 132.2(2)
C74 N13 C76 124.3(3)
C74 N13 C75 119.4(3)
C76 N13 C75 115.4(3)
C77 N14 C86 123.6(3)
C77 N14 Ti2 85.81(19)
C86 N14 Ti2 134.3(2)
C77 N15 C79 122.6(3)
C77 N15 C78 119.2(3)
C79 N15 C78 115.8(3)
C80 N16 C81 109.9(3)
C80 N16 Ti2 126.6(2)
C81 N16 Ti2 123.4(2)
N1 C1 N3 127.4(3)
N1 C1 N2 128.6(3)
N3 C1 N2 104.0(2)
C3 C2 N2 107.5(3)
C3 C2 H2 126.2
N2 C2 H2 126.2
C2 C3 N3 107.4(3)
C2 C3 H3 126.3
N3 C3 H3 126.3
C9 C4 C5 123.7(3)
C9 C4 N3 119.0(3)
C5 C4 N3 117.2(3)
C6 C5 C4 117.0(3)
C6 C5 C13 120.2(3)
C4 C5 C13 122.7(3)
C7 C6 C5 120.7(4)
C7 C6 H6 119.7
C5 C6 H6 119.7
C8 C7 C6 120.5(4)
C8 C7 H7 119.7
C6 C7 H7 119.7
C7 C8 C9 121.3(4)
C7 C8 H8 119.4
C9 C8 H8 119.4
C4 C9 C8 116.8(3)
C4 C9 C10 121.3(3)
C8 C9 C10 121.9(3)
C12 C10 C9 113.7(3)
C12 C10 C11 110.2(4)
C9 C10 C11 110.9(3)
C12 C10 H10 107.2
C9 C10 H10 107.2
C11 C10 H10 107.2
C10 C11 H11A 109.5
C10 C11 H11B 109.5
H11A C11 H11B 109.5
C10 C11 H11C 109.5
H11A C11 H11C 109.5
H11B C11 H11C 109.5
C10 C12 H12A 109.5
C10 C12 H12B 109.5
H12A C12 H12B 109.5
C10 C12 H12C 109.5
H12A C12 H12C 109.5
H12B C12 H12C 109.5
C5 C13 C14 110.7(3)
C5 C13 C15 112.2(3)
C14 C13 C15 110.6(4)
C5 C13 H13 107.7
C14 C13 H13 107.7
C15 C13 H13 107.7
C13 C14 H14A 109.5
C13 C14 H14B 109.5
H14A C14 H14B 109.5
C13 C14 H14C 109.5
H14A C14 H14C 109.5
H14B C14 H14C 109.5
C13 C15 H15A 109.5
C13 C15 H15B 109.5
H15A C15 H15B 109.5
C13 C15 H15C 109.5
H15A C15 H15C 109.5
H15B C15 H15C 109.5
C17 C16 C21 123.6(3)
C17 C16 N2 118.5(3)
C21 C16 N2 117.8(3)
C18 C17 C16 117.1(3)
C18 C17 C25 121.4(3)
C16 C17 C25 121.5(3)
C19 C18 C17 120.6(4)
C19 C18 H18 119.7
C17 C18 H18 119.7
C18 C19 C20 121.2(4)
C18 C19 H19 119.4
C20 C19 H19 119.4
C21 C20 C19 120.0(4)
C21 C20 H20 120.0
C19 C20 H20 120.0
C20 C21 C16 117.5(3)
C20 C21 C22 121.8(3)
C16 C21 C22 120.7(3)
C23 C22 C24 110.6(3)
C23 C22 C21 111.2(3)
C24 C22 C21 113.0(3)
C23 C22 H22 107.3
C24 C22 H22 107.3
C21 C22 H22 107.3
C22 C23 H23A 109.5
C22 C23 H23B 109.5
H23A C23 H23B 109.5
C22 C23 H23C 109.5
H23A C23 H23C 109.5
H23B C23 H23C 109.5
C22 C24 H24A 109.5
C22 C24 H24B 109.5
H24A C24 H24B 109.5
C22 C24 H24C 109.5
H24A C24 H24C 109.5
H24B C24 H24C 109.5
C17 C25 C27 113.3(4)
C17 C25 C26 111.1(3)
C27 C25 C26 110.9(4)
C17 C25 H25 107.1
C27 C25 H25 107.1
C26 C25 H25 107.1
C25 C26 H26A 109.5
C25 C26 H26B 109.5
H26A C26 H26B 109.5
C25 C26 H26C 109.5
H26A C26 H26C 109.5
H26B C26 H26C 109.5
C25 C27 H27A 109.5
C25 C27 H27B 109.5
H27A C27 H27B 109.5
C25 C27 H27C 109.5
H27A C27 H27C 109.5
H27B C27 H27C 109.5
O1 C28 N6 114.7(3)
O1 C28 N7 118.3(3)
N6 C28 N7 127.0(3)
O1 C28 Ti1 52.98(16)
N6 C28 Ti1 63.18(18)
N7 C28 Ti1 166.1(2)
N7 C29 H29A 109.5
N7 C29 H29B 109.5
H29A C29 H29B 109.5
N7 C29 H29C 109.5
H29A C29 H29C 109.5
H29B C29 H29C 109.5
N7 C30 H30A 109.5
N7 C30 H30B 109.5
H30A C30 H30B 109.5
N7 C30 H30C 109.5
H30A C30 H30C 109.5
H30B C30 H30C 109.5
O2 C31 N5 120.4(3)
O2 C31 N4 113.2(3)
N5 C31 N4 126.4(3)
O2 C31 Ti1 57.79(17)
N5 C31 Ti1 177.8(3)
N4 C31 Ti1 55.46(17)
N5 C32 H32A 109.5
N5 C32 H32B 109.5
H32A C32 H32B 109.5
N5 C32 H32C 109.5
H32A C32 H32C 109.5
H32B C32 H32C 109.5
N5 C33 H33A 109.5
N5 C33 H33B 109.5
H33A C33 H33B 109.5
N5 C33 H33C 109.5
H33A C33 H33C 109.5
H33B C33 H33C 109.5
N8 C34 H34A 109.5
N8 C34 H34B 109.5
H34A C34 H34B 109.5
N8 C34 H34C 109.5
H34A C34 H34C 109.5
H34B C34 H34C 109.5
N8 C35 H35A 109.5
N8 C35 H35B 109.5
H35A C35 H35B 109.5
N8 C35 H35C 109.5
H35A C35 H35C 109.5
H35B C35 H35C 109.5
N6 C36 C37 123.3(3)
N6 C36 C41 119.1(3)
C37 C36 C41 117.4(3)
C38 C37 C36 120.9(3)
C38 C37 H37 119.6
C36 C37 H37 119.6
C37 C38 C39 121.4(4)
C37 C38 H38 119.3
C39 C38 H38 119.3
C40 C39 C38 118.4(4)
C40 C39 H39 120.8
C38 C39 H39 120.8
C39 C40 C41 120.8(3)
C39 C40 H40 119.6
C41 C40 H40 119.6
C40 C41 C36 121.1(3)
C40 C41 H41 119.4
C36 C41 H41 119.4
C100 C42 C43 119.3(3)
C100 C42 N4 117.7(3)
C43 C42 N4 122.7(4)
C44 C43 C42 119.8(4)
C44 C43 H43 120.1
C42 C43 H43 120.1
C45 C44 C43 121.3(4)
C45 C44 H44 119.4
C43 C44 H44 119.4
C44 C45 C46 119.3(4)
C44 C45 H45 120.4
C46 C45 H45 120.4
C45 C46 C100 120.1(4)
C45 C46 H46 119.9
C100 C46 H46 119.9
N9 C47 N11 127.7(3)
N9 C47 N10 127.8(3)
N11 C47 N10 104.5(2)
C49 C48 N11 107.7(3)
C49 C48 H48 126.1
N11 C48 H48 126.1
C48 C49 N10 108.1(3)
C48 C49 H49 125.9
N10 C49 H49 125.9
C51 C50 C55 123.3(3)
C51 C50 N10 118.3(3)
C55 C50 N10 118.3(3)
C52 C51 C50 116.6(4)
C52 C51 C60 122.5(4)
C50 C51 C60 120.9(3)
C53 C52 C51 121.0(4)
C53 C52 H52 119.5
C51 C52 H52 119.5
C52 C53 C54 121.3(4)
C52 C53 H53 119.3
C54 C53 H53 119.3
C53 C54 C55 120.4(4)
C53 C54 H54 119.8
C55 C54 H54 119.8
C54 C55 C50 117.4(4)
C54 C55 C56 121.5(4)
C50 C55 C56 121.0(3)
C55 C56 C57 110.8(3)
C55 C56 C58 112.8(4)
C57 C56 C58 112.2(4)
C55 C56 H56 106.9
C57 C56 H56 106.9
C58 C56 H56 106.9
C56 C57 H57A 109.5
C56 C57 H57B 109.5
H57A C57 H57B 109.5
C56 C57 H57C 109.5
H57A C57 H57C 109.5
H57B C57 H57C 109.5
C56 C58 H58A 109.5
C56 C58 H58B 109.5
H58A C58 H58B 109.5
C56 C58 H58C 109.5
H58A C58 H58C 109.5
H58B C58 H58C 109.5
C60 C59 H59A 109.5
C60 C59 H59B 109.5
H59A C59 H59B 109.5
C60 C59 H59C 109.5
H59A C59 H59C 109.5
H59B C59 H59C 109.5
C61 C60 C51 114.5(4)
C61 C60 C59 109.6(3)
C51 C60 C59 111.4(3)
C61 C60 H60 107.0
C51 C60 H60 107.0
C59 C60 H60 107.0
C60 C61 H61A 109.5
C60 C61 H61B 109.5
H61A C61 H61B 109.5
C60 C61 H61C 109.5
H61A C61 H61C 109.5
H61B C61 H61C 109.5
C63 C62 C67 123.5(3)
C63 C62 N11 119.0(3)
C67 C62 N11 117.5(3)
C62 C63 C64 115.8(3)
C62 C63 C72 120.9(3)
C64 C63 C72 123.2(3)
C65 C64 C63 122.2(4)
C65 C64 H64 118.9
C63 C64 H64 118.9
C64 C65 C66 120.3(4)
C64 C65 H65 119.9
C66 C65 H65 119.9
C65 C66 C67 120.3(4)
C65 C66 H66 119.9
C67 C66 H66 119.9
C66 C67 C62 117.9(4)
C66 C67 C68 119.6(3)
C62 C67 C68 122.4(3)
C69 C68 C70 109.7(4)
C69 C68 C67 112.8(3)
C70 C68 C67 109.9(3)
C69 C68 H68 108.1
C70 C68 H68 108.1
C67 C68 H68 108.1
C68 C69 H69A 109.5
C68 C69 H69B 109.5
H69A C69 H69B 109.5
C68 C69 H69C 109.5
H69A C69 H69C 109.5
H69B C69 H69C 109.5
C68 C70 H70A 109.5
C68 C70 H70B 109.5
H70A C70 H70B 109.5
C68 C70 H70C 109.5
H70A C70 H70C 109.5
H70B C70 H70C 109.5
C72 C71 H71A 109.5
C72 C71 H71B 109.5
H71A C71 H71B 109.5
C72 C71 H71C 109.5
H71A C71 H71C 109.5
H71B C71 H71C 109.5
C63 C72 C73 112.0(3)
C63 C72 C71 112.6(3)
C73 C72 C71 110.2(4)
C63 C72 H72 107.2
C73 C72 H72 107.2
C71 C72 H72 107.2
C72 C73 H73A 109.5
C72 C73 H73B 109.5
H73A C73 H73B 109.5
C72 C73 H73C 109.5
H73A C73 H73C 109.5
H73B C73 H73C 109.5
O3 C74 N13 120.3(3)
O3 C74 N12 114.1(3)
N13 C74 N12 125.5(3)
O3 C74 Ti2 58.51(17)
N13 C74 Ti2 178.8(3)
N12 C74 Ti2 55.65(18)
N13 C75 H75A 109.5
N13 C75 H75B 109.5
H75A C75 H75B 109.5
N13 C75 H75C 109.5
H75A C75 H75C 109.5
H75B C75 H75C 109.5
N13 C76 H76A 109.5
N13 C76 H76B 109.5
H76A C76 H76B 109.5
N13 C76 H76C 109.5
H76A C76 H76C 109.5
H76B C76 H76C 109.5
O4 C77 N14 114.5(3)
O4 C77 N15 118.7(3)
N14 C77 N15 126.8(3)
O4 C77 Ti2 52.88(16)
N14 C77 Ti2 62.99(18)
N15 C77 Ti2 166.7(2)
N15 C78 H78A 109.5
N15 C78 H78B 109.5
H78A C78 H78B 109.5
N15 C78 H78C 109.5
H78A C78 H78C 109.5
H78B C78 H78C 109.5
N15 C79 H79A 109.5
N15 C79 H79B 109.5
H79A C79 H79B 109.5
N15 C79 H79C 109.5
H79A C79 H79C 109.5
H79B C79 H79C 109.5
N16 C80 H80A 109.5
N16 C80 H80B 109.5
H80A C80 H80B 109.5
N16 C80 H80C 109.5
H80A C80 H80C 109.5
H80B C80 H80C 109.5
N16 C81 H81A 109.5
N16 C81 H81B 109.5
H81A C81 H81B 109.5
N16 C81 H81C 109.5
H81A C81 H81C 109.5
H81B C81 H81C 109.5
C83 C82 C103 122.1(4)
C83 C82 H82 119.0
C103 C82 H82 119.0
C82 C83 C84 118.7(4)
C82 C83 H83 120.7
C84 C83 H83 120.7
C83 C84 C85 120.5(4)
C83 C84 H84 119.7
C85 C84 H84 119.7
C84 C85 C102 120.0(4)
C84 C85 H85 120.0
C102 C85 H85 120.0
C91 C86 C87 118.1(3)
C91 C86 N14 122.8(3)
C87 C86 N14 119.0(3)
C88 C87 C86 120.2(3)
C88 C87 H87 119.9
C86 C87 H87 119.9
C89 C88 C87 121.2(4)
C89 C88 H88 119.4
C87 C88 H88 119.4
C88 C89 C90 118.5(4)
C88 C89 H89 120.7
C90 C89 H89 120.7
C91 C90 C89 121.2(4)
C91 C90 H90 119.4
C89 C90 H90 119.4
C90 C91 C86 120.8(4)
C90 C91 H91 119.6
C86 C91 H91 119.6
C42 C100 C46 120.2(4)
C42 C100 H100 119.9
C46 C100 H100 119.9
C103 C102 C85 118.9(3)
C103 C102 N12 118.8(3)
C85 C102 N12 122.3(3)
C82 C103 C102 119.8(4)
C82 C103 H103 120.1
C102 C103 H103 120.1

loop_
_geom_bond_atom_site_label_1
_geom_bond_atom_site_label_2
_geom_bond_distance
Ti1 N1 1.836(3)
Ti1 N8 1.926(3)
Ti1 O1 2.070(2)
Ti1 N4 2.111(3)
Ti1 O2 2.168(2)
Ti1 N6 2.302(3)
Ti1 C31 2.560(3)
Ti1 C28 2.572(3)
Ti2 N9 1.834(3)
Ti2 N16 1.930(3)
Ti2 O4 2.058(2)
Ti2 N12 2.116(3)
Ti2 O3 2.185(2)
Ti2 N14 2.288(3)
Ti2 C74 2.561(4)
Ti2 C77 2.561(3)
O1 C28 1.288(4)
O2 C31 1.288(4)
O3 C74 1.267(4)
O4 C77 1.294(4)
N1 C1 1.288(4)
N2 C1 1.382(4)
N2 C2 1.388(4)
N2 C16 1.454(4)
N3 C1 1.379(4)
N3 C3 1.402(4)
N3 C4 1.443(4)
N4 C31 1.353(4)
N4 C42 1.411(5)
N5 C31 1.350(5)
N5 C32 1.450(5)
N5 C33 1.463(5)
N6 C28 1.337(4)
N6 C36 1.399(4)
N7 C28 1.352(5)
N7 C29 1.460(5)
N7 C30 1.468(4)
N8 C34 1.458(5)
N8 C35 1.459(4)
N9 C47 1.285(4)
N10 C49 1.401(4)
N10 C47 1.403(4)
N10 C50 1.419(4)
N11 C47 1.390(4)
N11 C48 1.394(4)
N11 C62 1.436(4)
N12 C74 1.355(4)
N12 C102 1.410(4)
N13 C74 1.353(5)
N13 C76 1.446(5)
N13 C75 1.448(5)
N14 C77 1.331(4)
N14 C86 1.409(4)
N15 C77 1.364(4)
N15 C79 1.456(4)
N15 C78 1.460(4)
N16 C80 1.452(5)
N16 C81 1.456(4)
C2 C3 1.338(5)
C2 H2 0.9300
C3 H3 0.9300
C4 C9 1.396(5)
C4 C5 1.401(5)
C5 C6 1.400(5)
C5 C13 1.516(5)
C6 C7 1.387(6)
C6 H6 0.9300
C7 C8 1.384(6)
C7 H7 0.9300
C8 C9 1.397(5)
C8 H8 0.9300
C9 C10 1.525(5)
C10 C12 1.510(5)
C10 C11 1.549(5)
C10 H10 0.9800
C11 H11A 0.9600
C11 H11B 0.9600
C11 H11C 0.9600
C12 H12A 0.9600
C12 H12B 0.9600
C12 H12C 0.9600
C13 C14 1.533(6)
C13 C15 1.541(5)
C13 H13 0.9800
C14 H14A 0.9600
C14 H14B 0.9600
C14 H14C 0.9600
C15 H15A 0.9600
C15 H15B 0.9600
C15 H15C 0.9600
C16 C17 1.398(5)
C16 C21 1.403(5)
C17 C18 1.397(5)
C17 C25 1.526(5)
C18 C19 1.380(6)
C18 H18 0.9300
C19 C20 1.405(6)
C19 H19 0.9300
C20 C21 1.388(5)
C20 H20 0.9300
C21 C22 1.535(5)
C22 C23 1.522(5)
C22 C24 1.526(5)
C22 H22 0.9800
C23 H23A 0.9600
C23 H23B 0.9600
C23 H23C 0.9600
C24 H24A 0.9600
C24 H24B 0.9600
C24 H24C 0.9600
C25 C27 1.529(6)
C25 C26 1.534(6)
C25 H25 0.9800
C26 H26A 0.9600
C26 H26B 0.9600
C26 H26C 0.9600
C27 H27A 0.9600
C27 H27B 0.9600
C27 H27C 0.9600
C29 H29A 0.9600
C29 H29B 0.9600
C29 H29C 0.9600
C30 H30A 0.9600
C30 H30B 0.9600
C30 H30C 0.9600
C32 H32A 0.9600
C32 H32B 0.9600
C32 H32C 0.9600
C33 H33A 0.9600
C33 H33B 0.9600
C33 H33C 0.9600
C34 H34A 0.9600
C34 H34B 0.9600
C34 H34C 0.9600
C35 H35A 0.9600
C35 H35B 0.9600
C35 H35C 0.9600
C36 C37 1.400(5)
C36 C41 1.407(5)
C37 C38 1.388(6)
C37 H37 0.9300
C38 C39 1.389(6)
C38 H38 0.9300
C39 C40 1.387(6)
C39 H39 0.9300
C40 C41 1.391(5)
C40 H40 0.9300
C41 H41 0.9300
C42 C100 1.394(5)
C42 C43 1.398(5)
C43 C44 1.388(6)
C43 H43 0.9300
C44 C45 1.378(8)
C44 H44 0.9300
C45 C46 1.395(8)
C45 H45 0.9300
C46 C100 1.399(6)
C46 H46 0.9300
C48 C49 1.348(5)
C48 H48 0.9300
C49 H49 0.9300
C50 C51 1.402(5)
C50 C55 1.405(5)
C51 C52 1.399(6)
C51 C60 1.518(6)
C52 C53 1.377(7)
C52 H52 0.9300
C53 C54 1.384(7)
C53 H53 0.9300
C54 C55 1.389(6)
C54 H54 0.9300
C55 C56 1.521(6)
C56 C57 1.525(6)
C56 C58 1.533(6)
C56 H56 0.9800
C57 H57A 0.9600
C57 H57B 0.9600
C57 H57C 0.9600
C58 H58A 0.9600
C58 H58B 0.9600
C58 H58C 0.9600
C59 C60 1.538(6)
C59 H59A 0.9600
C59 H59B 0.9600
C59 H59C 0.9600
C60 C61 1.517(5)
C60 H60 0.9800
C61 H61A 0.9600
C61 H61B 0.9600
C61 H61C 0.9600
C62 C63 1.390(5)
C62 C67 1.402(5)
C63 C64 1.410(5)
C63 C72 1.510(5)
C64 C65 1.370(6)
C64 H64 0.9300
C65 C66 1.388(6)
C65 H65 0.9300
C66 C67 1.390(5)
C66 H66 0.9300
C67 C68 1.537(5)
C68 C69 1.529(5)
C68 C70 1.532(6)
C68 H68 0.9800
C69 H69A 0.9600
C69 H69B 0.9600
C69 H69C 0.9600
C70 H70A 0.9600
C70 H70B 0.9600
C70 H70C 0.9600
C71 C72 1.535(5)
C71 H71A 0.9600
C71 H71B 0.9600
C71 H71C 0.9600
C72 C73 1.517(6)
C72 H72 0.9800
C73 H73A 0.9600
C73 H73B 0.9600
C73 H73C 0.9600
C75 H75A 0.9600
C75 H75B 0.9600
C75 H75C 0.9600
C76 H76A 0.9600
C76 H76B 0.9600
C76 H76C 0.9600
C78 H78A 0.9600
C78 H78B 0.9600
C78 H78C 0.9600
C79 H79A 0.9600
C79 H79B 0.9600
C79 H79C 0.9600
C80 H80A 0.9600
C80 H80B 0.9600
C80 H80C 0.9600
C81 H81A 0.9600
C81 H81B 0.9600
C81 H81C 0.9600
C82 C83 1.376(7)
C82 C103 1.388(6)
C82 H82 0.9300
C83 C84 1.393(7)
C83 H83 0.9300
C84 C85 1.405(5)
C84 H84 0.9300
C85 C102 1.405(5)
C85 H85 0.9300
C86 C91 1.393(5)
C86 C87 1.404(5)
C87 C88 1.393(5)
C87 H87 0.9300
C88 C89 1.375(6)
C88 H88 0.9300
C89 C90 1.389(6)
C89 H89 0.9300
C90 C91 1.380(5)
C90 H90 0.9300
C91 H91 0.9300
C100 H100 0.9300
C102 C103 1.398(5)
C103 H103 0.9300

loop_
_geom_torsion_atom_site_label_1
_geom_torsion_atom_site_label_2
_geom_torsion_atom_site_label_3
_geom_torsion_atom_site_label_4
_geom_torsion
N1 Ti1 O1 C28 -166.7(2)
N8 Ti1 O1 C28 90.1(2)
N4 Ti1 O1 C28 -39.8(3)
O2 Ti1 O1 C28 -69.85(19)
N6 Ti1 O1 C28 8.65(18)
C31 Ti1 O1 C28 -58.0(2)
N1 Ti1 O2 C31 -106.7(2)
N8 Ti1 O2 C31 30.7(4)
O1 Ti1 O2 C31 158.2(2)
N4 Ti1 O2 C31 -1.90(19)
N6 Ti1 O2 C31 97.7(2)
C28 Ti1 O2 C31 129.7(2)
N9 Ti2 O3 C74 -107.0(2)
N16 Ti2 O3 C74 29.3(4)
O4 Ti2 O3 C74 158.2(2)
N12 Ti2 O3 C74 -1.0(2)
N14 Ti2 O3 C74 97.2(2)
C77 Ti2 O3 C74 129.0(2)
N9 Ti2 O4 C77 -167.44(19)
N16 Ti2 O4 C77 89.2(2)
N12 Ti2 O4 C77 -40.9(3)
O3 Ti2 O4 C77 -71.56(19)
N14 Ti2 O4 C77 8.32(18)
C74 Ti2 O4 C77 -60.0(2)
N8 Ti1 N1 C1 147.9(8)
O1 Ti1 N1 C1 38.6(8)
N4 Ti1 N1 C1 -111.5(8)
O2 Ti1 N1 C1 -48.6(8)
N6 Ti1 N1 C1 28.9(10)
C31 Ti1 N1 C1 -78.5(8)
C28 Ti1 N1 C1 30.7(8)
N1 Ti1 N4 C31 91.3(2)
N8 Ti1 N4 C31 -165.3(2)
O1 Ti1 N4 C31 -32.7(3)
O2 Ti1 N4 C31 1.81(18)
N6 Ti1 N4 C31 -73.4(2)
C28 Ti1 N4 C31 -53.8(2)
N1 Ti1 N4 C42 -119.0(3)
N8 Ti1 N4 C42 -15.5(4)
O1 Ti1 N4 C42 117.0(3)
O2 Ti1 N4 C42 151.5(4)
N6 Ti1 N4 C42 76.3(3)
C31 Ti1 N4 C42 149.7(5)
C28 Ti1 N4 C42 96.0(3)
N1 Ti1 N6 C28 2.8(4)
N8 Ti1 N6 C28 -117.9(2)
O1 Ti1 N6 C28 -8.29(18)
N4 Ti1 N6 C28 145.1(2)
O2 Ti1 N6 C28 84.42(19)
C31 Ti1 N6 C28 114.5(2)
N1 Ti1 N6 C36 -130.8(3)
N8 Ti1 N6 C36 108.5(3)
O1 Ti1 N6 C36 -142.0(3)
N4 Ti1 N6 C36 11.4(3)
O2 Ti1 N6 C36 -49.3(3)
C31 Ti1 N6 C36 -19.2(3)
C28 Ti1 N6 C36 -133.7(4)
N1 Ti1 N8 C34 -7.7(4)
O1 Ti1 N8 C34 91.6(4)
N4 Ti1 N8 C34 -116.0(4)
O2 Ti1 N8 C34 -144.6(3)
N6 Ti1 N8 C34 151.0(4)
C31 Ti1 N8 C34 -125.7(3)
C28 Ti1 N8 C34 122.6(4)
N1 Ti1 N8 C35 165.5(3)
O1 Ti1 N8 C35 -95.2(3)
N4 Ti1 N8 C35 57.2(3)
O2 Ti1 N8 C35 28.6(5)
N6 Ti1 N8 C35 -35.8(3)
C31 Ti1 N8 C35 47.5(3)
C28 Ti1 N8 C35 -64.2(3)
N16 Ti2 N9 C47 148.1(8)
O4 Ti2 N9 C47 38.6(8)
N12 Ti2 N9 C47 -110.4(8)
O3 Ti2 N9 C47 -48.3(8)
N14 Ti2 N9 C47 29.6(10)
C74 Ti2 N9 C47 -77.4(8)
C77 Ti2 N9 C47 31.0(9)
N9 Ti2 N12 C74 88.8(2)
N16 Ti2 N12 C74 -167.3(2)
O4 Ti2 N12 C74 -34.5(3)
O3 Ti2 N12 C74 0.93(19)
N14 Ti2 N12 C74 -75.8(2)
C77 Ti2 N12 C74 -56.0(2)
N9 Ti2 N12 C102 -123.8(3)
N16 Ti2 N12 C102 -19.8(3)
O4 Ti2 N12 C102 113.0(3)
O3 Ti2 N12 C102 148.3(4)
N14 Ti2 N12 C102 71.6(3)
C74 Ti2 N12 C102 147.4(4)
C77 Ti2 N12 C102 91.4(3)
N9 Ti2 N14 C77 2.2(4)
N16 Ti2 N14 C77 -118.1(2)
O4 Ti2 N14 C77 -8.05(18)
N12 Ti2 N14 C77 144.3(2)
O3 Ti2 N14 C77 83.73(19)
C74 Ti2 N14 C77 113.3(2)
N9 Ti2 N14 C86 -132.5(3)
N16 Ti2 N14 C86 107.1(3)
O4 Ti2 N14 C86 -142.8(3)
N12 Ti2 N14 C86 9.5(3)
O3 Ti2 N14 C86 -51.0(3)
C74 Ti2 N14 C86 -21.5(3)
C77 Ti2 N14 C86 -134.7(4)
N9 Ti2 N16 C80 -9.4(4)
O4 Ti2 N16 C80 89.8(4)
N12 Ti2 N16 C80 -118.5(4)
O3 Ti2 N16 C80 -145.1(4)
N14 Ti2 N16 C80 149.3(4)
C74 Ti2 N16 C80 -127.0(3)
C77 Ti2 N16 C80 121.1(4)
N9 Ti2 N16 C81 166.6(3)
O4 Ti2 N16 C81 -94.2(3)
N12 Ti2 N16 C81 57.5(3)
O3 Ti2 N16 C81 30.9(5)
N14 Ti2 N16 C81 -34.7(3)
C74 Ti2 N16 C81 49.0(3)
C77 Ti2 N16 C81 -62.9(3)
Ti1 N1 C1 N3 -112.0(7)
Ti1 N1 C1 N2 69.6(9)
C3 N3 C1 N1 -178.2(3)
C4 N3 C1 N1 -12.1(5)
C3 N3 C1 N2 0.6(3)
C4 N3 C1 N2 166.6(3)
C2 N2 C1 N1 178.4(3)
C16 N2 C1 N1 0.5(5)
C2 N2 C1 N3 -0.3(3)
C16 N2 C1 N3 -178.2(3)
C1 N2 C2 C3 -0.1(4)
C16 N2 C2 C3 177.8(3)
N2 C2 C3 N3 0.4(4)
C1 N3 C3 C2 -0.6(4)
C4 N3 C3 C2 -166.7(3)
C1 N3 C4 C9 85.6(4)
C3 N3 C4 C9 -110.2(4)
C1 N3 C4 C5 -93.1(4)
C3 N3 C4 C5 71.1(4)
C9 C4 C5 C6 1.1(5)
N3 C4 C5 C6 179.6(3)
C9 C4 C5 C13 -174.9(3)
N3 C4 C5 C13 3.7(5)
C4 C5 C6 C7 0.5(6)
C13 C5 C6 C7 176.5(4)
C5 C6 C7 C8 -1.7(7)
C6 C7 C8 C9 1.4(7)
C5 C4 C9 C8 -1.4(5)
N3 C4 C9 C8 -179.9(3)
C5 C4 C9 C10 176.7(3)
N3 C4 C9 C10 -1.9(5)
C7 C8 C9 C4 0.1(5)
C7 C8 C9 C10 -177.9(4)
C4 C9 C10 C12 -159.6(3)
C8 C9 C10 C12 18.3(5)
C4 C9 C10 C11 75.5(4)
C8 C9 C10 C11 -106.6(4)
C6 C5 C13 C14 -70.3(4)
C4 C5 C13 C14 105.5(4)
C6 C5 C13 C15 53.8(5)
C4 C5 C13 C15 -130.4(4)
C1 N2 C16 C17 74.2(4)
C2 N2 C16 C17 -103.5(4)
C1 N2 C16 C21 -109.4(4)
C2 N2 C16 C21 73.0(4)
C21 C16 C17 C18 0.5(5)
N2 C16 C17 C18 176.8(3)
C21 C16 C17 C25 -177.6(3)
N2 C16 C17 C25 -1.4(5)
C16 C17 C18 C19 -0.3(5)
C25 C17 C18 C19 177.8(3)
C17 C18 C19 C20 0.7(6)
C18 C19 C20 C21 -1.3(6)
C19 C20 C21 C16 1.4(5)
C19 C20 C21 C22 179.0(3)
C17 C16 C21 C20 -1.1(5)
N2 C16 C21 C20 -177.3(3)
C17 C16 C21 C22 -178.7(3)
N2 C16 C21 C22 5.0(4)
C20 C21 C22 C23 -103.2(4)
C16 C21 C22 C23 74.3(4)
C20 C21 C22 C24 21.8(5)
C16 C21 C22 C24 -160.6(3)
C18 C17 C25 C27 32.4(5)
C16 C17 C25 C27 -149.6(4)
C18 C17 C25 C26 -93.2(5)
C16 C17 C25 C26 84.8(5)
Ti1 O1 C28 N6 -14.4(3)
Ti1 O1 C28 N7 167.1(3)
C36 N6 C28 O1 154.1(3)
Ti1 N6 C28 O1 12.8(3)
C36 N6 C28 N7 -27.5(5)
Ti1 N6 C28 N7 -168.8(3)
C36 N6 C28 Ti1 141.3(3)
C29 N7 C28 O1 -4.5(5)
C30 N7 C28 O1 157.8(3)
C29 N7 C28 N6 177.2(3)
C30 N7 C28 N6 -20.5(5)
C29 N7 C28 Ti1 43.4(12)
C30 N7 C28 Ti1 -154.3(9)
N1 Ti1 C28 O1 16.0(2)
N8 Ti1 C28 O1 -98.9(2)
N4 Ti1 C28 O1 154.36(19)
O2 Ti1 C28 O1 106.0(2)
N6 Ti1 C28 O1 -165.4(3)
C31 Ti1 C28 O1 129.0(2)
N1 Ti1 C28 N6 -178.58(19)
N8 Ti1 C28 N6 66.4(2)
O1 Ti1 C28 N6 165.4(3)
N4 Ti1 C28 N6 -40.3(2)
O2 Ti1 C28 N6 -88.61(19)
C31 Ti1 C28 N6 -65.66(19)
N1 Ti1 C28 N7 -38.9(11)
N8 Ti1 C28 N7 -153.9(11)
O1 Ti1 C28 N7 -54.9(10)
N4 Ti1 C28 N7 99.4(11)
O2 Ti1 C28 N7 51.1(11)
N6 Ti1 C28 N7 139.7(12)
C31 Ti1 C28 N7 74.0(11)
Ti1 O2 C31 N5 -178.6(3)
Ti1 O2 C31 N4 2.8(3)
C32 N5 C31 O2 10.8(5)
C33 N5 C31 O2 -158.1(3)
C32 N5 C31 N4 -170.9(3)
C33 N5 C31 N4 20.2(6)
C32 N5 C31 Ti1 -21(7)
C33 N5 C31 Ti1 170(6)
C42 N4 C31 O2 -155.7(3)
Ti1 N4 C31 O2 -2.9(3)
C42 N4 C31 N5 25.9(6)
Ti1 N4 C31 N5 178.7(3)
C42 N4 C31 Ti1 -152.8(4)
N1 Ti1 C31 O2 79.0(2)
N8 Ti1 C31 O2 -164.60(18)
O1 Ti1 C31 O2 -24.0(2)
N4 Ti1 C31 O2 176.8(3)
N6 Ti1 C31 O2 -77.50(19)
C28 Ti1 C31 O2 -49.1(2)
N1 Ti1 C31 N5 112(7)
N8 Ti1 C31 N5 -132(7)
O1 Ti1 C31 N5 8(7)
N4 Ti1 C31 N5 -151(7)
O2 Ti1 C31 N5 32(7)
N6 Ti1 C31 N5 -45(7)
C28 Ti1 C31 N5 -17(7)
N1 Ti1 C31 N4 -97.8(2)
N8 Ti1 C31 N4 18.6(3)
O1 Ti1 C31 N4 159.18(19)
O2 Ti1 C31 N4 -176.8(3)
N6 Ti1 C31 N4 105.7(2)
C28 Ti1 C31 N4 134.1(2)
C28 N6 C36 C37 -40.6(5)
Ti1 N6 C36 C37 79.7(5)
C28 N6 C36 C41 143.8(3)
Ti1 N6 C36 C41 -95.9(4)
N6 C36 C37 C38 -177.0(4)
C41 C36 C37 C38 -1.4(6)
C36 C37 C38 C39 1.5(8)
C37 C38 C39 C40 -0.3(8)
C38 C39 C40 C41 -1.0(7)
C39 C40 C41 C36 1.1(6)
N6 C36 C41 C40 176.0(4)
C37 C36 C41 C40 0.1(6)
C31 N4 C42 C100 -152.8(4)
Ti1 N4 C42 C100 66.1(5)
C31 N4 C42 C43 34.2(6)
Ti1 N4 C42 C43 -107.0(4)
C100 C42 C43 C44 1.7(6)
N4 C42 C43 C44 174.6(4)
C42 C43 C44 C45 -0.5(6)
C43 C44 C45 C46 -0.1(6)
C44 C45 C46 C100 -0.5(7)
Ti2 N9 C47 N11 -110.3(8)
Ti2 N9 C47 N10 70.6(10)
C48 N11 C47 N9 -179.0(3)
C62 N11 C47 N9 -14.1(5)
C48 N11 C47 N10 0.3(3)
C62 N11 C47 N10 165.2(3)
C49 N10 C47 N9 179.5(3)
C50 N10 C47 N9 2.8(5)
C49 N10 C47 N11 0.2(3)
C50 N10 C47 N11 -176.4(3)
C47 N11 C48 C49 -0.7(4)
C62 N11 C48 C49 -165.4(3)
N11 C48 C49 N10 0.8(4)
C47 N10 C49 C48 -0.6(4)
C50 N10 C49 C48 176.1(3)
C49 N10 C50 C51 74.1(4)
C47 N10 C50 C51 -109.8(4)
C49 N10 C50 C55 -104.1(4)
C47 N10 C50 C55 72.0(4)
C55 C50 C51 C52 3.6(5)
N10 C50 C51 C52 -174.5(3)
C55 C50 C51 C60 -177.4(3)
N10 C50 C51 C60 4.5(5)
C50 C51 C52 C53 -2.0(6)
C60 C51 C52 C53 179.0(4)
C51 C52 C53 C54 0.5(7)
C52 C53 C54 C55 -0.3(7)
C53 C54 C55 C50 1.8(6)
C53 C54 C55 C56 177.0(4)
C51 C50 C55 C54 -3.5(5)
N10 C50 C55 C54 174.6(3)
C51 C50 C55 C56 -178.7(3)
N10 C50 C55 C56 -0.6(5)
C54 C55 C56 C57 -91.2(5)
C50 C55 C56 C57 83.8(5)
C54 C55 C56 C58 35.4(6)
C50 C55 C56 C58 -149.5(4)
C52 C51 C60 C61 17.2(5)
C50 C51 C60 C61 -161.7(3)
C52 C51 C60 C59 -107.9(4)
C50 C51 C60 C59 73.2(4)
C47 N11 C62 C63 86.6(4)
C48 N11 C62 C63 -110.7(4)
C47 N11 C62 C67 -92.3(4)
C48 N11 C62 C67 70.4(4)
C67 C62 C63 C64 -1.3(5)
N11 C62 C63 C64 179.8(3)
C67 C62 C63 C72 177.6(3)
N11 C62 C63 C72 -1.2(5)
C62 C63 C64 C65 0.3(6)
C72 C63 C64 C65 -178.6(4)
C63 C64 C65 C66 0.5(7)
C64 C65 C66 C67 -0.4(7)
C65 C66 C67 C62 -0.6(6)
C65 C66 C67 C68 175.6(4)
C63 C62 C67 C66 1.5(5)
N11 C62 C67 C66 -179.7(3)
C63 C62 C67 C68 -174.6(3)
N11 C62 C67 C68 4.2(5)
C66 C67 C68 C69 55.1(5)
C62 C67 C68 C69 -128.8(4)
C66 C67 C68 C70 -67.6(4)
C62 C67 C68 C70 108.4(4)
C62 C63 C72 C73 75.5(4)
C64 C63 C72 C73 -105.6(4)
C62 C63 C72 C71 -159.6(3)
C64 C63 C72 C71 19.3(5)
Ti2 O3 C74 N13 179.6(3)
Ti2 O3 C74 N12 1.5(3)
C76 N13 C74 O3 -158.3(4)
C75 N13 C74 O3 10.3(5)
C76 N13 C74 N12 19.6(6)
C75 N13 C74 N12 -171.8(4)
C76 N13 C74 Ti2 -143(14)
C75 N13 C74 Ti2 25(15)
C102 N12 C74 O3 -151.8(3)
Ti2 N12 C74 O3 -1.5(3)
C102 N12 C74 N13 30.2(6)
Ti2 N12 C74 N13 -179.6(3)
C102 N12 C74 Ti2 -150.2(4)
N9 Ti2 C74 O3 78.1(2)
N16 Ti2 C74 O3 -165.43(19)
O4 Ti2 C74 O3 -23.9(2)
N12 Ti2 C74 O3 178.4(3)
N14 Ti2 C74 O3 -78.5(2)
C77 Ti2 C74 O3 -49.9(2)
N9 Ti2 C74 N13 63(15)
N16 Ti2 C74 N13 179(100)
O4 Ti2 C74 N13 -39(15)
N12 Ti2 C74 N13 163(15)
O3 Ti2 C74 N13 -15(14)
N14 Ti2 C74 N13 -94(15)
C77 Ti2 C74 N13 -65(15)
N9 Ti2 C74 N12 -100.2(2)
N16 Ti2 C74 N12 16.2(3)
O4 Ti2 C74 N12 157.7(2)
O3 Ti2 C74 N12 -178.4(3)
N14 Ti2 C74 N12 103.1(2)
C77 Ti2 C74 N12 131.8(2)
Ti2 O4 C77 N14 -13.8(3)
Ti2 O4 C77 N15 167.7(3)
C86 N14 C77 O4 154.7(3)
Ti2 N14 C77 O4 12.3(3)
C86 N14 C77 N15 -27.0(5)
Ti2 N14 C77 N15 -169.4(3)
C86 N14 C77 Ti2 142.4(3)
C79 N15 C77 O4 157.4(3)
C78 N15 C77 O4 -4.1(5)
C79 N15 C77 N14 -20.8(5)
C78 N15 C77 N14 177.7(3)
C79 N15 C77 Ti2 -155.2(9)
C78 N15 C77 Ti2 43.3(12)
N9 Ti2 C77 O4 15.2(2)
N16 Ti2 C77 O4 -99.9(2)
N12 Ti2 C77 O4 153.27(18)
O3 Ti2 C77 O4 104.31(19)
N14 Ti2 C77 O4 -165.9(3)
C74 Ti2 C77 O4 127.07(19)
N9 Ti2 C77 N14 -178.88(19)
N16 Ti2 C77 N14 66.0(2)
O4 Ti2 C77 N14 165.9(3)
N12 Ti2 C77 N14 -40.8(2)
O3 Ti2 C77 N14 -89.80(19)
C74 Ti2 C77 N14 -67.0(2)
N9 Ti2 C77 N15 -38.8(11)
N16 Ti2 C77 N15 -154.0(10)
O4 Ti2 C77 N15 -54.1(10)
N12 Ti2 C77 N15 99.2(11)
O3 Ti2 C77 N15 50.2(10)
N14 Ti2 C77 N15 140.0(11)
C74 Ti2 C77 N15 73.0(11)
C103 C82 C83 C84 -1.4(7)
C82 C83 C84 C85 1.9(6)
C83 C84 C85 C102 -0.8(6)
C77 N14 C86 C91 -45.7(5)
Ti2 N14 C86 C91 76.0(4)
C77 N14 C86 C87 139.6(4)
Ti2 N14 C86 C87 -98.7(4)
C91 C86 C87 C88 1.1(6)
N14 C86 C87 C88 176.1(4)
C86 C87 C88 C89 -1.4(6)
C87 C88 C89 C90 1.4(7)
C88 C89 C90 C91 -1.3(8)
C89 C90 C91 C86 1.1(7)
C87 C86 C91 C90 -0.9(6)
N14 C86 C91 C90 -175.7(4)
C43 C42 C100 C46 -2.2(6)
N4 C42 C100 C46 -175.5(4)
C45 C46 C100 C42 1.6(6)
C84 C85 C102 C103 -0.9(6)
C84 C85 C102 N12 176.0(3)
C74 N12 C102 C103 -152.2(4)
Ti2 N12 C102 C103 69.8(5)
C74 N12 C102 C85 30.9(6)
Ti2 N12 C102 C85 -107.1(4)
C83 C82 C103 C102 -0.2(7)
C85 C102 C103 C82 1.4(6)
N12 C102 C103 C82 -175.6(4)
